data_4116149
loop_
_publ_author_name
'Venkat R. Thalladi'
'Markus N\"usse'
'Roland Boese'

_publ_section_title
;
 The Melting Point Alternation in \a,\w-Alkanedicarboxylic Acids
;
_journal_name_full 'Journal of the American Chemical Society'
_journal_page_first 9227
_journal_page_last 9236
_journal_paper_doi 10.1021/ja0011459
_journal_volume 122
_journal_year 2000
_chemical_compound_source Fluka
_chemical_formula_moiety 'C3 H4 O4'
_chemical_formula_structural 'C3 H4 O4'
_chemical_formula_sum 'C3 H4 O4'
_chemical_formula_weight 104.06
_chemical_melting_point 408.6
_chemical_name_common 'Malonic acid '
_chemical_name_systematic
; 
 Propane-1,3-dioic acid 
;
_space_group_IT_number 2
_symmetry_cell_setting triclinic
_symmetry_space_group_name_Hall '-P 1'
_symmetry_space_group_name_H-M 'P -1'
_atom_sites_solution_hydrogens geom
_atom_sites_solution_primary direct
_atom_sites_solution_secondary difmap
_audit_creation_method SHELXL
_cell_angle_alpha 108.516(2)
_cell_angle_beta 100.603(2)
_cell_angle_gamma 94.9540(10)
_cell_formula_units_Z 2
_cell_length_a 5.1626(6)
_cell_length_b 5.3452(6)
_cell_length_c 8.4162(12)
_cell_measurement_temperature 298(2)
_cell_volume 213.84(5)
_computing_structure_refinement 'SHELXL-93 (Sheldrick, 1993)'
_computing_structure_solution 'SHELXS-86 (Sheldrick, 1990)'
_diffrn_ambient_temperature 298(2)
_diffrn_radiation_monochromator graphite
_diffrn_radiation_source 'fine-focus sealed tube'
_diffrn_radiation_type MoK\a
_diffrn_radiation_wavelength 0.71073
_diffrn_reflns_av_R_equivalents 0.0231
_diffrn_reflns_av_sigmaI/netI 0.0251
_diffrn_reflns_limit_h_max 5
_diffrn_reflns_limit_h_min -5
_diffrn_reflns_limit_k_max 5
_diffrn_reflns_limit_k_min -5
_diffrn_reflns_limit_l_max 9
_diffrn_reflns_limit_l_min -9
_diffrn_reflns_number 1677
_diffrn_reflns_theta_max 23.22
_diffrn_reflns_theta_min 2.62
_exptl_absorpt_coefficient_mu 0.156
_exptl_crystal_density_diffrn 1.616
_exptl_crystal_F_000 108
_refine_diff_density_max 0.205
_refine_diff_density_min -0.164
_refine_diff_density_rms 0.047
_refine_ls_extinction_method none
_refine_ls_goodness_of_fit_all 1.046
_refine_ls_goodness_of_fit_obs 1.080
_refine_ls_matrix_type full
_refine_ls_number_parameters 72
_refine_ls_number_reflns 609
_refine_ls_number_restraints 0
_refine_ls_restrained_S_all 1.064
_refine_ls_restrained_S_obs 1.080
_refine_ls_R_factor_all 0.0460
_refine_ls_R_factor_obs 0.0416
_refine_ls_shift/esd_max 0.000
_refine_ls_shift/esd_mean 0.000
_refine_ls_structure_factor_coef Fsqd
_refine_ls_weighting_details 'w=1/[\s^2^(Fo^2^)+(0.0926P)^2^+0.0115P] where P=(Fo^2^+2Fc^2^)/3'
_refine_ls_weighting_scheme calc
_refine_ls_wR_factor_all 0.1214
_refine_ls_wR_factor_obs 0.1142
_reflns_number_observed 534
_reflns_number_total 610
_reflns_observed_criterion >2sigma(I)
_cod_data_source_file ja0011459_11.cif
_cod_data_source_block disa30m
_cod_depositor_comments
;
The following automatic conversions were performed:

'_refine_ls_weighting_scheme' value 'calc
w=1/[\s^2^(Fo^2^)+(0.0926P)^2^+0.0115P] where P=(Fo^2^+2Fc^2^)/3' was
changed to 'calc'. New tag '_refine_ls_weighting_details' was
created. The value of the new tag was set to
'w=1/[\s^2^(Fo^2^)+(0.0926P)^2^+0.0115P] where P=(Fo^2^+2Fc^2^)/3'.

Automatic conversion script
Id: cif_fix_values 3143 2015-03-26 13:38:13Z robertas 
;
_cod_database_code 4116149

loop_
_symmetry_equiv_pos_as_xyz
'x, y, z'
'-x, -y, -z'

loop_
_atom_site_aniso_label
_atom_site_aniso_U_11
_atom_site_aniso_U_22
_atom_site_aniso_U_33
_atom_site_aniso_U_23
_atom_site_aniso_U_13
_atom_site_aniso_U_12
O1 0.1006(13) 0.0700(11) 0.0695(11) 0.0308(9) 0.0432(9) 0.0478(10)
O2 0.0839(12) 0.0830(13) 0.0543(10) 0.0247(8) 0.0273(8) 0.0428(9)
C1 0.0425(11) 0.0381(11) 0.0482(12) 0.0064(9) 0.0101(8) 0.0048(9)
C2 0.0419(11) 0.0461(11) 0.0535(11) 0.0068(9) 0.0160(9) 0.0089(8)
C3 0.0423(11) 0.0401(11) 0.0456(10) 0.0119(8) 0.0159(8) 0.0116(8)
O3 0.0422(9) 0.0431(10) 0.0638(9) 0.0070(7) 0.0184(6) 0.0099(6)
O4 0.0471(9) 0.0467(9) 0.0717(10) -0.0024(7) 0.0242(7) 0.0122(7)

loop_
_atom_site_label
_atom_site_type_symbol
_atom_site_fract_x
_atom_site_fract_y
_atom_site_fract_z
_atom_site_U_iso_or_equiv
_atom_site_thermal_displace_type
_atom_site_occupancy
_atom_site_calc_flag
_atom_site_refinement_flags
O1 O -0.0859(4) 0.0653(3) 0.6838(2) 0.0728(6) Uani 1 d .
O2 O -0.2263(4) 0.2454(4) 0.4877(2) 0.0699(6) Uani 1 d .
H1 H -0.1154(78) 0.1382(73) 0.4277(38) 0.116(11) Uiso 1 d .
C1 C -0.2153(4) 0.2185(4) 0.6351(2) 0.0450(6) Uani 1 d .
C2 C -0.3685(4) 0.3950(4) 0.7467(2) 0.0488(6) Uani 1 d .
H2A H -0.5188(4) 0.4326(4) 0.6747(2) 0.059 Uiso 1 calc R
H2B H -0.4379(4) 0.3026(4) 0.8159(2) 0.059 Uiso 1 calc R
C3 C -0.1983(4) 0.6522(4) 0.8623(2) 0.0421(6) Uani 1 d .
O3 O 0.0436(2) 0.6921(2) 0.8722(2) 0.0514(5) Uani 1 d .
O4 O -0.3283(3) 0.8224(3) 0.9479(2) 0.0589(5) Uani 1 d .
H4 H -0.1979(85) 0.9849(89) 1.0293(43) 0.132(12) Uiso 1 d .

loop_
_atom_type_symbol
_atom_type_description
_atom_type_scat_dispersion_real
_atom_type_scat_dispersion_imag
_atom_type_scat_source
C C 0.0033 0.0016 'International Tables Vol C Tables 4.2.6.8 and 6.1.1.4'
H H 0.0000 0.0000 'International Tables Vol C Tables 4.2.6.8 and 6.1.1.4'
O O 0.0106 0.0060 'International Tables Vol C Tables 4.2.6.8 and 6.1.1.4'

loop_
_geom_angle_atom_site_label_1
_geom_angle_atom_site_label_2
_geom_angle_atom_site_label_3
_geom_angle
O1 C1 O2 123.3(2)
O1 C1 C2 121.7(2)
O2 C1 C2 115.0(2)
C3 C2 C1 111.7(2)
O3 C3 O4 124.4(2)
O3 C3 C2 121.7(2)
O4 C3 C2 113.9(2)

loop_
_geom_bond_atom_site_label_1
_geom_bond_atom_site_label_2
_geom_bond_distance
O1 C1 1.221(2)
O2 C1 1.285(2)
C1 C2 1.495(2)
C2 C3 1.495(3)
C3 O3 1.231(2)
C3 O4 1.290(2)

loop_
_cod_related_entry_id
_cod_related_entry_database
_cod_related_entry_code
1 ChemSpider 844
